data_7221852
loop_
_publ_author_name
'Kounavi, Konstantina A.'
'Kitos, Alexandros A.'
'Moushi, Eleni E.'
'Manos, Manolis J.'
'Papatriantafyllopoulou, Constantina'
'Tasiopoulos, Anastasios J.'
'Perlepes, Spyros P.'
'Nastopoulos, Vassilios'

_publ_section_title
;
 Supramolecular features in the engineering of 3d metal complexes with
 phenyl-substituted imidazoles as ligands: the case of copper(ii)
;
_journal_issue 39
_journal_name_full CrystEngComm
_journal_page_first 7510
_journal_paper_doi 10.1039/C5CE01222H
_journal_volume 17
_journal_year 2015
_chemical_formula_moiety 'C30 H24 Cl2 Cu N4, C3 H6 O, 0.25(H2 O)'
_chemical_formula_sum 'C33 H30.5 Cl2 Cu N4 O1.25'
_chemical_formula_weight 637.55
_space_group_IT_number 56
_symmetry_cell_setting orthorhombic
_symmetry_space_group_name_Hall '-P 2ab 2ac'
_symmetry_space_group_name_H-M 'P c c n'
_atom_sites_solution_hydrogens geom
_atom_sites_solution_primary direct
_atom_sites_solution_secondary difmap
_audit_creation_method SHELXL-97
_audit_update_record
;
2015-08-05 deposited with the CCDC.
2015-08-20 downloaded from the CCDC.
;
_cell_angle_alpha 90.00
_cell_angle_beta 90.00
_cell_angle_gamma 90.00
_cell_formula_units_Z 16
_cell_length_a 30.1188(8)
_cell_length_b 34.4730(7)
_cell_length_c 12.5536(3)
_cell_measurement_reflns_used 15918
_cell_measurement_temperature 100(2)
_cell_measurement_theta_max 28.9259
_cell_measurement_theta_min 2.9485
_cell_volume 13034.2(5)
_computing_cell_refinement 'CrysAlis RED (Agilent Technologies, 2011)'
_computing_data_collection 'CrysAlis CCD (Agilent Technologies, 2011)'
_computing_data_reduction 'CrysAlis RED (Agilent Technologies, 2011)'
_computing_molecular_graphics
;
ORTEP-3 for Windows (Farrugia, 1997); PLATON (Spek, 1990);
MERCURY (Bruno et al. 2002)
;
_computing_publication_material 'WINGX (Farrugia, 1999)'
_computing_structure_refinement 'SHELXL-97 (Sheldrick, 1997)'
_computing_structure_solution 'SIR92 (Altomare et al., 1994)'
_diffrn_ambient_temperature 100(2)
_diffrn_detector_area_resol_mean 10.4223
_diffrn_measured_fraction_theta_full 0.995
_diffrn_measured_fraction_theta_max 0.995
_diffrn_measurement_device_type 'Agilent Technologies SuperNova with Atlas detector'
_diffrn_measurement_method '\w scans'
_diffrn_radiation_monochromator mirror
_diffrn_radiation_source 'SuperNova (Mo) X-ray Source'
_diffrn_radiation_type MoK\a
_diffrn_radiation_wavelength 0.71073
_diffrn_reflns_av_R_equivalents 0.0000
_diffrn_reflns_av_sigmaI/netI 0.0782
_diffrn_reflns_limit_h_max 38
_diffrn_reflns_limit_h_min 0
_diffrn_reflns_limit_k_max 44
_diffrn_reflns_limit_k_min 0
_diffrn_reflns_limit_l_max 16
_diffrn_reflns_limit_l_min 0
_diffrn_reflns_number 14162
_diffrn_reflns_theta_full 27.00
_diffrn_reflns_theta_max 27.00
_diffrn_reflns_theta_min 3.03
_exptl_absorpt_coefficient_mu 0.866
_exptl_absorpt_correction_T_max 1.0000
_exptl_absorpt_correction_T_min 0.6818
_exptl_absorpt_correction_type multi-scan
_exptl_absorpt_process_details
;
Empirical absorption correction using spherical harmonics, implemented 
in SCALE3 ABSPACK scaling algorithm (CrysAlisPro, Agilent Technologies,
Version 1.171.34.49)
;
_exptl_crystal_colour brown
_exptl_crystal_density_diffrn 1.300
_exptl_crystal_density_method 'not measured'
_exptl_crystal_description prism
_exptl_crystal_F_000 5272
_exptl_crystal_size_max 0.27
_exptl_crystal_size_mid 0.14
_exptl_crystal_size_min 0.14
_refine_diff_density_max 0.760
_refine_diff_density_min -0.492
_refine_diff_density_rms 0.075
_refine_ls_extinction_method none
_refine_ls_goodness_of_fit_ref 1.000
_refine_ls_hydrogen_treatment mixed
_refine_ls_matrix_type full
_refine_ls_number_parameters 764
_refine_ls_number_reflns 14162
_refine_ls_number_restraints 68
_refine_ls_restrained_S_all 1.022
_refine_ls_R_factor_all 0.0914
_refine_ls_R_factor_gt 0.0535
_refine_ls_shift/su_max 0.002
_refine_ls_shift/su_mean 0.000
_refine_ls_structure_factor_coef Fsqd
_refine_ls_weighting_details 'calc w=1/[\s^2^(Fo^2^)+(0.0705P)^2^] where P=(Fo^2^+2Fc^2^)/3'
_refine_ls_weighting_scheme calc
_refine_ls_wR_factor_gt 0.1283
_refine_ls_wR_factor_ref 0.1361
_reflns_number_gt 8839
_reflns_number_total 14162
_reflns_threshold_expression >2\s(I)
_cod_data_source_file c5ce01222h2.cif
_cod_data_source_block 8
_cod_depositor_comments 'Adding full bibliography for 7221845--7221855.cif.'
_cod_original_formula_sum 'C33 H30.50 Cl2 Cu N4 O1.25'
_cod_database_code 7221852

loop_
_symmetry_equiv_pos_as_xyz
'x, y, z'
'-x+1/2, -y+1/2, z'
'x+1/2, -y, -z+1/2'
'-x, y+1/2, -z+1/2'
'-x, -y, -z'
'x-1/2, y-1/2, -z'
'-x-1/2, y, z-1/2'
'x, -y-1/2, z-1/2'

loop_
_atom_site_label
_atom_site_type_symbol
_atom_site_fract_x
_atom_site_fract_y
_atom_site_fract_z
_atom_site_U_iso_or_equiv
_atom_site_adp_type
_atom_site_occupancy
_atom_site_symmetry_multiplicity
_atom_site_calc_flag
_atom_site_refinement_flags
C2A C 0.78159(11) 0.57667(10) 0.5158(3) 0.0276(8) Uani 1 1 d .
H2A H 0.7722 0.5524 0.5390 0.033 Uiso 1 1 calc R
C2B C 0.92094(11) 0.62673(9) 0.7058(3) 0.0255(7) Uani 1 1 d .
H2B H 0.9146 0.6421 0.7647 0.031 Uiso 1 1 calc R
C2C C 0.06347(12) 0.59971(10) 0.9135(3) 0.0313(8) Uani 1 1 d .
H2C H 0.0822 0.6061 0.8573 0.038 Uiso 1 1 calc R
C2D C 0.00028(12) 0.72092(9) 1.0978(3) 0.0254(7) Uani 1 1 d .
H2D H -0.0271 0.7291 1.0717 0.030 Uiso 1 1 calc R
C4A C 0.81195(11) 0.63381(9) 0.5095(3) 0.0269(8) Uani 1 1 d .
C4B C 0.91569(11) 0.58471(9) 0.5783(3) 0.0232(7) Uani 1 1 d .
C4C C 0.01204(11) 0.60217(9) 1.0334(3) 0.0238(7) Uani 1 1 d .
C4D C 0.06543(12) 0.69380(9) 1.1109(3) 0.0273(8) Uani 1 1 d .
C5A C 0.79183(11) 0.62751(9) 0.4134(3) 0.0266(8) Uani 1 1 d .
C5B C 0.95678(11) 0.60067(9) 0.5701(3) 0.0239(7) Uani 1 1 d .
C5C C 0.03230(12) 0.56669(9) 1.0435(3) 0.0302(8) Uani 1 1 d .
C5D C 0.05732(12) 0.71249(9) 1.2055(3) 0.0260(8) Uani 1 1 d .
C7A C 0.83673(11) 0.66709(9) 0.5510(3) 0.0272(8) Uani 1 1 d .
C7B C 0.89359(11) 0.55531(9) 0.5094(3) 0.0286(8) Uani 1 1 d .
C7C C -0.02468(11) 0.62020(9) 1.0929(3) 0.0238(7) Uani 1 1 d .
C7D C 0.10394(13) 0.67153(10) 1.0744(3) 0.0351(9) Uani 1 1 d .
C8A C 0.83032(11) 0.68083(9) 0.6538(3) 0.0310(8) Uani 1 1 d .
H8A H 0.8082 0.6698 0.6956 0.037 Uiso 1 1 calc R
C8B C 0.87426(12) 0.52255(9) 0.5546(3) 0.0346(9) Uani 1 1 d .
H8B H 0.8765 0.5182 0.6275 0.041 Uiso 1 1 calc R
C8C C -0.06216(11) 0.63358(9) 1.0381(3) 0.0279(8) Uani 1 1 d .
H8C H -0.0649 0.6288 0.9655 0.033 Uiso 1 1 calc R
C8D C 0.12466(13) 0.68059(12) 0.9796(4) 0.0473(11) Uani 1 1 d .
H8D H 0.1143 0.7014 0.9396 0.057 Uiso 1 1 calc R
C9A C 0.85562(12) 0.71026(10) 0.6954(3) 0.0359(9) Uani 1 1 d .
H9A H 0.8515 0.7182 0.7655 0.043 Uiso 1 1 calc R
C9B C 0.85160(13) 0.49641(11) 0.4902(4) 0.0455(11) Uani 1 1 d .
H9B H 0.8386 0.4745 0.5201 0.055 Uiso 1 1 calc R
C9C C -0.09512(12) 0.65388(10) 1.0912(3) 0.0333(8) Uani 1 1 d .
H9C H -0.1198 0.6627 1.0540 0.040 Uiso 1 1 calc R
C9D C 0.16042(16) 0.65937(15) 0.9429(5) 0.0686(15) Uani 1 1 d U
H9D H 0.1738 0.6653 0.8782 0.082 Uiso 1 1 calc R
C10A C 0.88719(13) 0.72786(10) 0.6323(3) 0.0415(10) Uani 1 1 d .
H10A H 0.9039 0.7483 0.6594 0.050 Uiso 1 1 calc R
C10B C 0.84830(16) 0.50278(12) 0.3828(4) 0.0562(12) Uani 1 1 d .
H10B H 0.8329 0.4852 0.3404 0.067 Uiso 1 1 calc R
C10C C -0.09148(12) 0.66106(10) 1.1987(3) 0.0322(8) Uani 1 1 d .
H10C H -0.1136 0.6749 1.2337 0.039 Uiso 1 1 calc R
C10D C 0.17567(18) 0.62951(18) 1.0039(6) 0.0859(18) Uani 1 1 d U
H10D H 0.2003 0.6156 0.9807 0.103 Uiso 1 1 calc R
C11A C 0.89422(13) 0.71530(11) 0.5283(3) 0.0440(10) Uani 1 1 d .
H11A H 0.9152 0.7275 0.4856 0.053 Uiso 1 1 calc R
C11B C 0.86783(15) 0.53524(13) 0.3366(3) 0.0536(12) Uani 1 1 d .
H11B H 0.8659 0.5394 0.2636 0.064 Uiso 1 1 calc R
C11C C -0.05484(12) 0.64763(10) 1.2551(3) 0.0308(8) Uani 1 1 d .
H11C H -0.0526 0.6523 1.3278 0.037 Uiso 1 1 calc R
C11D C 0.15596(19) 0.61917(15) 1.0985(6) 0.0837(19) Uani 1 1 d .
H11D H 0.1664 0.5982 1.1378 0.100 Uiso 1 1 calc R
C12A C 0.86973(12) 0.68437(10) 0.4887(3) 0.0356(9) Uani 1 1 d .
H12A H 0.8753 0.6751 0.4204 0.043 Uiso 1 1 calc R
C12B C 0.89023(13) 0.56121(11) 0.4011(3) 0.0404(9) Uani 1 1 d .
H12B H 0.9033 0.5830 0.3709 0.048 Uiso 1 1 calc R
C12C C -0.02152(11) 0.62720(9) 1.2022(3) 0.0267(8) Uani 1 1 d .
H12C H 0.0030 0.6182 1.2400 0.032 Uiso 1 1 calc R
C12D C 0.12025(15) 0.64067(11) 1.1335(4) 0.0541(12) Uani 1 1 d .
H12D H 0.1068 0.6344 1.1980 0.065 Uiso 1 1 calc R
C13A C 0.78931(11) 0.65001(10) 0.3142(3) 0.0330(9) Uani 1 1 d .
C13B C 0.99551(11) 0.59278(9) 0.5018(3) 0.0243(7) Uani 1 1 d .
C13C C 0.02345(14) 0.53244(9) 1.1086(3) 0.0351(9) Uani 1 1 d .
C13D C 0.08247(13) 0.71563(9) 1.3047(3) 0.0305(8) Uani 1 1 d .
C14A C 0.78719(12) 0.69055(11) 0.3154(4) 0.0440(10) Uani 1 1 d .
H14A H 0.7859 0.7039 0.3797 0.053 Uiso 1 1 calc R
C14B C 1.00217(12) 0.55614(10) 0.4569(3) 0.0293(8) Uani 1 1 d .
H14B H 0.9814 0.5366 0.4688 0.035 Uiso 1 1 calc R
C14C C -0.01779(14) 0.52675(9) 1.1564(3) 0.0381(10) Uani 1 1 d .
H14C H -0.0397 0.5456 1.1490 0.046 Uiso 1 1 calc R
C14D C 0.12860(14) 0.71681(11) 1.3030(3) 0.0446(10) Uani 1 1 d .
H14D H 0.1436 0.7169 1.2382 0.053 Uiso 1 1 calc R
C15A C 0.78700(13) 0.71062(12) 0.2197(5) 0.0574(13) Uani 1 1 d U
H15A H 0.7860 0.7376 0.2201 0.069 Uiso 1 1 calc R
C15B C 1.03864(12) 0.54860(10) 0.3960(3) 0.0337(9) Uani 1 1 d .
H15B H 1.0424 0.5241 0.3663 0.040 Uiso 1 1 calc R
C15C C -0.02693(16) 0.49321(11) 1.2153(3) 0.0500(11) Uani 1 1 d .
H15C H -0.0544 0.4899 1.2479 0.060 Uiso 1 1 calc R
C15D C 0.15275(15) 0.71787(12) 1.3987(4) 0.0546(12) Uani 1 1 d .
H15D H 0.1836 0.7187 1.3972 0.066 Uiso 1 1 calc R
C16A C 0.78828(14) 0.69128(16) 0.1246(4) 0.0604(13) Uani 1 1 d U
H16A H 0.7882 0.7053 0.0613 0.073 Uiso 1 1 calc R
C16B C 1.07026(12) 0.57719(10) 0.3779(3) 0.0317(8) Uani 1 1 d .
H16B H 1.0954 0.5717 0.3376 0.038 Uiso 1 1 calc R
C16C C 0.00558(19) 0.46493(11) 1.2243(4) 0.0556(13) Uani 1 1 d U
H16C H -0.0004 0.4423 1.2620 0.067 Uiso 1 1 calc R
C16D C 0.13044(16) 0.71770(11) 1.4952(3) 0.0520(12) Uani 1 1 d .
H16D H 0.1464 0.7179 1.5587 0.062 Uiso 1 1 calc R
C17A C 0.78963(12) 0.65176(14) 0.1212(3) 0.0486(11) Uani 1 1 d U
H17A H 0.7903 0.6389 0.0561 0.058 Uiso 1 1 calc R
C17B C 1.06402(12) 0.61357(10) 0.4199(3) 0.0298(8) Uani 1 1 d .
H17B H 1.0847 0.6330 0.4067 0.036 Uiso 1 1 calc R
C17C C 0.04666(19) 0.46994(11) 1.1778(4) 0.0580(13) Uani 1 1 d U
H17C H 0.0683 0.4508 1.1843 0.070 Uiso 1 1 calc R
C17D C 0.08511(15) 0.71723(9) 1.4972(3) 0.0393(10) Uani 1 1 d .
H17D H 0.0703 0.7175 1.5622 0.047 Uiso 1 1 calc R
C18A C 0.79004(11) 0.63089(11) 0.2158(3) 0.0354(9) Uani 1 1 d .
H18A H 0.7908 0.6039 0.2137 0.043 Uiso 1 1 calc R
C18B C 1.02688(11) 0.62130(9) 0.4820(3) 0.0266(8) Uani 1 1 d .
H18B H 1.0230 0.6459 0.5107 0.032 Uiso 1 1 calc R
C18C C 0.05562(15) 0.50379(10) 1.1212(3) 0.0453(11) Uani 1 1 d .
H18C H 0.0836 0.5073 1.0913 0.054 Uiso 1 1 calc R
C18D C 0.06092(14) 0.71641(9) 1.4026(3) 0.0342(9) Uani 1 1 d .
H18D H 0.0301 0.7164 1.4050 0.041 Uiso 1 1 calc R
N1A N 0.77352(10) 0.59107(8) 0.4198(2) 0.0285(7) Uani 1 1 d D
H1A H 0.7596(11) 0.5813(10) 0.367(2) 0.043 Uiso 1 1 d D
N1B N 0.95890(10) 0.62780(7) 0.6515(2) 0.0247(6) Uani 1 1 d D
H1B H 0.9830(8) 0.6391(9) 0.670(3) 0.037 Uiso 1 1 d D
N1C N 0.06526(10) 0.56693(8) 0.9674(2) 0.0331(7) Uani 1 1 d D
H1C H 0.0843(10) 0.5498(9) 0.952(3) 0.050 Uiso 1 1 d D
N1D N 0.01592(10) 0.72905(7) 1.1946(2) 0.0263(6) Uani 1 1 d D
H1D H 0.0036(11) 0.7455(9) 1.238(2) 0.039 Uiso 1 1 d D
N3A N 0.80458(9) 0.60127(8) 0.5738(2) 0.0273(7) Uani 1 1 d .
N3B N 0.89361(9) 0.60088(7) 0.6647(2) 0.0248(6) Uani 1 1 d .
N3C N 0.03159(9) 0.62208(7) 0.9503(2) 0.0263(6) Uani 1 1 d .
N3D N 0.02917(9) 0.69954(7) 1.0439(2) 0.0248(6) Uani 1 1 d .
Cl1 Cl 0.84175(4) 0.61264(3) 0.87717(8) 0.0517(3) Uani 1 1 d .
Cl2 Cl 0.78453(3) 0.54135(2) 0.75460(7) 0.0362(2) Uani 1 1 d .
Cl3 Cl 0.04834(3) 0.66915(3) 0.73970(7) 0.0331(2) Uani 1 1 d .
Cl4 Cl -0.03722(3) 0.71538(2) 0.85458(6) 0.0293(2) Uani 1 1 d .
Cu1 Cu 0.831751(14) 0.590893(12) 0.71320(3) 0.02946(12) Uani 1 1 d .
Cu2 Cu 0.018873(14) 0.675770(11) 0.90327(3) 0.02552(12) Uani 1 1 d .
C19 C 0.1719(2) 0.51075(17) 0.9279(5) 0.0851(19) Uani 1 1 d D
C20 C 0.1665(2) 0.46963(18) 0.9601(5) 0.097(2) Uani 1 1 d D
H20A H 0.1357 0.4627 0.9572 0.145 Uiso 1 1 calc R
H20B H 0.1773 0.4662 1.0315 0.145 Uiso 1 1 calc R
H20C H 0.1831 0.4533 0.9125 0.145 Uiso 1 1 calc R
C21 C 0.2190(3) 0.5262(2) 0.9294(8) 0.157(3) Uani 1 1 d U
H21A H 0.2192 0.5527 0.9058 0.236 Uiso 1 1 calc R
H21B H 0.2372 0.5108 0.8827 0.236 Uiso 1 1 calc R
H21C H 0.2306 0.5248 1.0005 0.236 Uiso 1 1 calc R
O1 O 0.14049(13) 0.52871(12) 0.8984(3) 0.0917(13) Uani 1 1 d .
C22 C 0.1885(2) 0.60110(19) 0.5885(7) 0.107(2) Uani 1 1 d D
C23 C 0.1474(2) 0.60565(19) 0.6531(5) 0.109(2) Uani 1 1 d D
H23A H 0.1529 0.5967 0.7244 0.164 Uiso 1 1 calc R
H23B H 0.1240 0.5906 0.6219 0.164 Uiso 1 1 calc R
H23C H 0.1390 0.6325 0.6547 0.164 Uiso 1 1 calc R
C24 C 0.1882(2) 0.6153(2) 0.4731(7) 0.130(3) Uani 1 1 d .
H24A H 0.1970 0.6420 0.4709 0.195 Uiso 1 1 calc R
H24B H 0.1588 0.6127 0.4443 0.195 Uiso 1 1 calc R
H24C H 0.2086 0.6000 0.4318 0.195 Uiso 1 1 calc R
O2 O 0.22069(17) 0.58360(15) 0.6266(5) 0.151(2) Uani 1 1 d U
O3 O 0.2006(4) 0.5520(3) 0.2620(10) 0.155(4) Uani 0.50 1 d PU

loop_
_atom_site_aniso_label
_atom_site_aniso_U_11
_atom_site_aniso_U_22
_atom_site_aniso_U_33
_atom_site_aniso_U_23
_atom_site_aniso_U_13
_atom_site_aniso_U_12
C2A 0.027(2) 0.0306(18) 0.026(2) 0.0028(15) -0.0012(15) -0.0025(15)
C2B 0.031(2) 0.0268(17) 0.0192(18) -0.0016(14) -0.0040(15) 0.0014(15)
C2C 0.034(2) 0.0328(19) 0.027(2) -0.0075(16) -0.0018(16) 0.0005(16)
C2D 0.036(2) 0.0229(17) 0.0175(18) 0.0006(14) -0.0030(15) 0.0019(15)
C4A 0.0257(19) 0.0288(18) 0.026(2) -0.0024(15) -0.0031(15) 0.0027(15)
C4B 0.0275(19) 0.0226(16) 0.0196(18) 0.0005(13) -0.0052(14) 0.0048(14)
C4C 0.0297(19) 0.0234(17) 0.0184(18) -0.0035(14) -0.0069(14) 0.0009(14)
C4D 0.040(2) 0.0219(17) 0.0199(18) 0.0012(14) -0.0055(16) 0.0022(15)
C5A 0.0245(19) 0.0292(18) 0.026(2) -0.0006(15) -0.0017(15) 0.0029(15)
C5B 0.035(2) 0.0183(16) 0.0187(18) -0.0007(13) -0.0057(14) 0.0035(14)
C5C 0.040(2) 0.0275(18) 0.023(2) -0.0095(15) -0.0092(16) 0.0053(16)
C5D 0.037(2) 0.0215(16) 0.0190(18) 0.0010(14) -0.0052(15) -0.0013(15)
C7A 0.0190(18) 0.0279(18) 0.035(2) -0.0003(15) -0.0029(15) 0.0043(14)
C7B 0.029(2) 0.0286(18) 0.028(2) -0.0079(15) -0.0019(16) 0.0010(15)
C7C 0.031(2) 0.0223(16) 0.0178(17) -0.0004(14) -0.0018(14) 0.0000(14)
C7D 0.041(2) 0.034(2) 0.030(2) -0.0115(17) -0.0101(17) 0.0040(17)
C8A 0.0256(19) 0.0315(19) 0.036(2) -0.0003(16) 0.0009(16) 0.0077(16)
C8B 0.035(2) 0.0299(19) 0.039(2) -0.0071(17) -0.0023(17) 0.0020(16)
C8C 0.033(2) 0.0317(18) 0.0191(19) 0.0015(15) -0.0042(15) 0.0028(16)
C8D 0.038(2) 0.049(2) 0.055(3) -0.021(2) 0.007(2) -0.004(2)
C9A 0.032(2) 0.033(2) 0.042(2) -0.0124(17) -0.0081(18) 0.0080(17)
C9B 0.045(3) 0.031(2) 0.060(3) -0.010(2) -0.012(2) -0.0030(18)
C9C 0.029(2) 0.042(2) 0.028(2) 0.0077(17) -0.0028(16) 0.0050(17)
C9D 0.048(3) 0.071(3) 0.086(4) -0.035(3) 0.015(3) -0.009(3)
C10A 0.044(3) 0.0280(19) 0.053(3) -0.0023(19) -0.014(2) -0.0044(18)
C10B 0.062(3) 0.047(3) 0.059(3) -0.020(2) -0.018(2) -0.003(2)
C10C 0.033(2) 0.0367(19) 0.027(2) 0.0021(16) 0.0064(16) 0.0049(17)
C10D 0.043(3) 0.088(4) 0.127(5) -0.049(4) 0.008(3) 0.011(3)
C11A 0.043(2) 0.042(2) 0.047(3) 0.007(2) -0.008(2) -0.0124(19)
C11B 0.063(3) 0.067(3) 0.031(2) -0.017(2) -0.013(2) -0.005(2)
C11C 0.040(2) 0.0347(19) 0.0179(18) -0.0011(15) -0.0001(16) 0.0014(17)
C11D 0.067(4) 0.057(3) 0.126(6) -0.027(3) -0.034(4) 0.029(3)
C12A 0.032(2) 0.042(2) 0.033(2) 0.0011(17) 0.0019(17) -0.0032(17)
C12B 0.044(2) 0.046(2) 0.031(2) -0.0059(18) 0.0006(18) -0.0042(19)
C12C 0.030(2) 0.0291(18) 0.0206(18) 0.0025(15) -0.0050(15) 0.0036(15)
C12D 0.058(3) 0.043(2) 0.061(3) -0.013(2) -0.021(2) 0.017(2)
C13A 0.0231(19) 0.037(2) 0.039(2) 0.0103(17) -0.0045(16) -0.0038(16)
C13B 0.0292(19) 0.0234(17) 0.0204(18) -0.0014(14) -0.0045(14) 0.0042(15)
C13C 0.062(3) 0.0214(17) 0.022(2) -0.0053(15) -0.0143(19) 0.0064(18)
C13D 0.048(2) 0.0231(17) 0.020(2) -0.0035(14) -0.0088(16) 0.0000(16)
C14A 0.031(2) 0.039(2) 0.062(3) 0.010(2) -0.013(2) -0.0018(18)
C14B 0.031(2) 0.0263(18) 0.031(2) -0.0026(16) -0.0062(16) 0.0002(15)
C14C 0.058(3) 0.0212(18) 0.035(2) 0.0007(16) -0.018(2) -0.0001(18)
C14D 0.055(3) 0.049(2) 0.030(2) -0.0082(18) -0.0091(19) 0.001(2)
C15A 0.029(2) 0.046(2) 0.097(4) 0.034(3) -0.017(2) -0.0087(19)
C15B 0.040(2) 0.0301(19) 0.031(2) -0.0074(16) -0.0061(17) 0.0072(17)
C15C 0.075(3) 0.035(2) 0.040(3) 0.0042(19) -0.020(2) -0.016(2)
C15D 0.053(3) 0.065(3) 0.046(3) -0.012(2) -0.022(2) 0.004(2)
C16A 0.033(2) 0.090(4) 0.058(3) 0.040(3) -0.015(2) -0.016(2)
C16B 0.032(2) 0.039(2) 0.024(2) -0.0011(16) -0.0023(16) 0.0070(17)
C16C 0.103(4) 0.024(2) 0.040(3) 0.0044(18) -0.035(3) -0.006(2)
C16D 0.079(4) 0.048(2) 0.029(2) -0.0065(19) -0.029(2) 0.010(2)
C17A 0.029(2) 0.081(3) 0.036(2) 0.024(2) -0.0028(17) -0.010(2)
C17B 0.032(2) 0.0328(19) 0.024(2) -0.0022(15) -0.0018(16) -0.0013(16)
C17C 0.102(4) 0.029(2) 0.043(3) -0.0075(19) -0.030(3) 0.019(2)
C17D 0.071(3) 0.0253(18) 0.021(2) -0.0059(15) -0.0110(19) 0.0030(19)
C18A 0.029(2) 0.050(2) 0.027(2) 0.0090(18) -0.0038(16) -0.0053(17)
C18B 0.036(2) 0.0235(17) 0.0199(18) -0.0029(14) -0.0065(15) 0.0024(15)
C18C 0.072(3) 0.036(2) 0.028(2) -0.0038(17) -0.013(2) 0.019(2)
C18D 0.056(3) 0.0220(17) 0.024(2) -0.0014(15) -0.0110(18) -0.0003(16)
N1A 0.0305(17) 0.0309(16) 0.0241(17) 0.0005(13) -0.0047(13) -0.0013(13)
N1B 0.0288(17) 0.0242(15) 0.0210(16) -0.0006(12) -0.0049(13) -0.0005(12)
N1C 0.040(2) 0.0286(17) 0.0311(18) -0.0080(14) -0.0031(15) 0.0120(14)
N1D 0.0400(18) 0.0221(14) 0.0167(16) -0.0022(11) -0.0012(13) 0.0027(13)
N3A 0.0273(16) 0.0309(15) 0.0238(16) 0.0011(13) -0.0016(12) -0.0004(13)
N3B 0.0310(16) 0.0261(14) 0.0172(15) -0.0003(12) -0.0025(12) 0.0033(12)
N3C 0.0339(17) 0.0252(14) 0.0198(15) -0.0048(12) -0.0021(13) 0.0023(13)
N3D 0.0357(17) 0.0198(13) 0.0190(15) 0.0002(11) -0.0056(13) -0.0001(12)
Cl1 0.0483(6) 0.0841(8) 0.0227(5) -0.0116(5) 0.0017(4) -0.0160(6)
Cl2 0.0505(6) 0.0307(5) 0.0274(5) -0.0007(4) 0.0082(4) -0.0027(4)
Cl3 0.0394(5) 0.0432(5) 0.0167(4) -0.0049(4) 0.0022(4) -0.0042(4)
Cl4 0.0384(5) 0.0322(4) 0.0175(4) 0.0041(3) -0.0032(4) 0.0014(4)
Cu1 0.0318(2) 0.0370(2) 0.0196(2) -0.00064(19) -0.00077(18) -0.00101(19)
Cu2 0.0376(3) 0.0252(2) 0.0137(2) -0.00220(17) -0.00212(18) 0.00039(18)
C19 0.062(4) 0.097(5) 0.097(5) -0.044(4) 0.011(3) 0.015(4)
C20 0.110(5) 0.120(5) 0.061(4) -0.004(4) -0.014(3) 0.020(4)
C21 0.112(5) 0.135(5) 0.224(7) -0.053(5) 0.020(5) 0.020(4)
O1 0.072(3) 0.124(3) 0.080(3) -0.031(2) 0.001(2) 0.055(3)
C22 0.084(5) 0.074(4) 0.163(8) -0.011(5) -0.038(5) 0.003(4)
C23 0.080(4) 0.124(5) 0.124(6) -0.045(4) 0.010(4) 0.041(4)
C24 0.086(5) 0.107(5) 0.198(10) 0.018(6) -0.023(6) -0.010(4)
O2 0.092(4) 0.126(4) 0.234(6) 0.012(4) -0.034(4) -0.003(3)
O3 0.189(8) 0.112(6) 0.165(8) 0.038(6) 0.030(7) 0.021(6)

loop_
_atom_type_symbol
_atom_type_description
_atom_type_scat_dispersion_real
_atom_type_scat_dispersion_imag
_atom_type_scat_source
C C 0.0033 0.0016 'International Tables Vol C Tables 4.2.6.8 and 6.1.1.4'
H H 0.0000 0.0000 'International Tables Vol C Tables 4.2.6.8 and 6.1.1.4'
N N 0.0061 0.0033 'International Tables Vol C Tables 4.2.6.8 and 6.1.1.4'
O O 0.0106 0.0060 'International Tables Vol C Tables 4.2.6.8 and 6.1.1.4'
Cl Cl 0.1484 0.1585 'International Tables Vol C Tables 4.2.6.8 and 6.1.1.4'
Cu Cu 0.3201 1.2651 'International Tables Vol C Tables 4.2.6.8 and 6.1.1.4'

loop_
_geom_angle_atom_site_label_1
_geom_angle_atom_site_label_2
_geom_angle_atom_site_label_3
_geom_angle
N3A C2A N1A 111.0(3)
N3A C2A H2A 124.5
N1A C2A H2A 124.5
N3B C2B N1B 110.7(3)
N3B C2B H2B 124.6
N1B C2B H2B 124.6
N3C C2C N1C 110.7(3)
N3C C2C H2C 124.7
N1C C2C H2C 124.7
N3D C2D N1D 110.5(3)
N3D C2D H2D 124.8
N1D C2D H2D 124.8
C5A C4A N3A 108.1(3)
C5A C4A C7A 131.6(3)
N3A C4A C7A 120.2(3)
C5B C4B N3B 109.4(3)
C5B C4B C7B 129.7(3)
N3B C4B C7B 120.8(3)
C5C C4C N3C 108.8(3)
C5C C4C C7C 131.6(3)
N3C C4C C7C 119.6(3)
C5D C4D N3D 108.4(3)
C5D C4D C7D 131.1(3)
N3D C4D C7D 120.4(3)
C4A C5A N1A 105.7(3)
C4A C5A C13A 133.4(3)
N1A C5A C13A 120.8(3)
C4B C5B N1B 105.0(3)
C4B C5B C13B 133.7(3)
N1B C5B C13B 121.1(3)
C4C C5C N1C 104.6(3)
C4C C5C C13C 133.7(3)
N1C C5C C13C 121.6(3)
C4D C5D N1D 105.7(3)
C4D C5D C13D 132.8(3)
N1D C5D C13D 121.5(3)
C8A C7A C12A 118.3(3)
C8A C7A C4A 121.8(3)
C12A C7A C4A 119.8(3)
C12B C7B C8B 119.4(3)
C12B C7B C4B 120.3(3)
C8B C7B C4B 120.2(3)
C12C C7C C8C 118.7(3)
C12C C7C C4C 121.3(3)
C8C C7C C4C 119.7(3)
C8D C7D C12D 118.4(4)
C8D C7D C4D 120.7(3)
C12D C7D C4D 121.0(4)
C9A C8A C7A 122.0(4)
C9A C8A H8A 119.0
C7A C8A H8A 119.0
C7B C8B C9B 119.7(4)
C7B C8B H8B 120.2
C9B C8B H8B 120.2
C9C C8C C7C 120.5(3)
C9C C8C H8C 119.7
C7C C8C H8C 119.7
C7D C8D C9D 121.4(5)
C7D C8D H8D 119.3
C9D C8D H8D 119.3
C8A C9A C10A 119.3(4)
C8A C9A H9A 120.4
C10A C9A H9A 120.4
C10B C9B C8B 120.3(4)
C10B C9B H9B 119.9
C8B C9B H9B 119.9
C10C C9C C8C 120.3(3)
C10C C9C H9C 119.8
C8C C9C H9C 119.8
C10D C9D C8D 118.4(5)
C10D C9D H9D 120.8
C8D C9D H9D 120.8
C9A C10A C11A 120.5(3)
C9A C10A H10A 119.8
C11A C10A H10A 119.8
C9B C10B C11B 120.6(4)
C9B C10B H10B 119.7
C11B C10B H10B 119.7
C9C C10C C11C 120.2(3)
C9C C10C H10C 119.9
C11C C10C H10C 119.9
C9D C10D C11D 122.4(5)
C9D C10D H10D 118.8
C11D C10D H10D 118.8
C12A C11A C10A 119.6(4)
C12A C11A H11A 120.2
C10A C11A H11A 120.2
C12B C11B C10B 118.9(4)
C12B C11B H11B 120.5
C10B C11B H11B 120.5
C10C C11C C12C 119.8(3)
C10C C11C H11C 120.1
C12C C11C H11C 120.1
C10D C11D C12D 118.2(5)
C10D C11D H11D 120.9
C12D C11D H11D 120.9
C11A C12A C7A 120.3(4)
C11A C12A H12A 119.9
C7A C12A H12A 119.9
C7B C12B C11B 121.2(4)
C7B C12B H12B 119.4
C11B C12B H12B 119.4
C11C C12C C7C 120.4(3)
C11C C12C H12C 119.8
C7C C12C H12C 119.8
C11D C12D C7D 121.2(5)
C11D C12D H12D 119.4
C7D C12D H12D 119.4
C14A C13A C18A 118.7(3)
C14A C13A C5A 121.3(3)
C18A C13A C5A 119.9(3)
C18B C13B C14B 118.1(3)
C18B C13B C5B 120.9(3)
C14B C13B C5B 121.0(3)
C18C C13C C14C 118.1(3)
C18C C13C C5C 120.7(4)
C14C C13C C5C 121.1(3)
C14D C13D C18D 118.6(3)
C14D C13D C5D 120.5(3)
C18D C13D C5D 120.9(4)
C15A C14A C13A 119.3(4)
C15A C14A H14A 120.4
C13A C14A H14A 120.4
C15B C14B C13B 120.9(3)
C15B C14B H14B 119.5
C13B C14B H14B 119.5
C13C C14C C15C 121.2(4)
C13C C14C H14C 119.4
C15C C14C H14C 119.4
C13D C14D C15D 120.4(4)
C13D C14D H14D 119.8
C15D C14D H14D 119.8
C16A C15A C14A 120.9(4)
C16A C15A H15A 119.6
C14A C15A H15A 119.6
C14B C15B C16B 120.6(3)
C14B C15B H15B 119.7
C16B C15B H15B 119.7
C16C C15C C14C 119.0(5)
C16C C15C H15C 120.5
C14C C15C H15C 120.5
C16D C15D C14D 119.8(4)
C16D C15D H15D 120.1
C14D C15D H15D 120.1
C17A C16A C15A 121.0(4)
C17A C16A H16A 119.5
C15A C16A H16A 119.5
C17B C16B C15B 119.4(3)
C17B C16B H16B 120.3
C15B C16B H16B 120.3
C17C C16C C15C 120.8(4)
C17C C16C H16C 119.6
C15C C16C H16C 119.6
C17D C16D C15D 120.1(4)
C17D C16D H16D 120.0
C15D C16D H16D 120.0
C16A C17A C18A 119.5(4)
C16A C17A H17A 120.3
C18A C17A H17A 120.3
C16B C17B C18B 120.1(3)
C16B C17B H17B 120.0
C18B C17B H17B 120.0
C16C C17C C18C 119.6(4)
C16C C17C H17C 120.2
C18C C17C H17C 120.2
C16D C17D C18D 120.5(4)
C16D C17D H17D 119.8
C18D C17D H17D 119.8
C17A C18A C13A 120.7(4)
C17A C18A H18A 119.7
C13A C18A H18A 119.7
C13B C18B C17B 120.9(3)
C13B C18B H18B 119.6
C17B C18B H18B 119.6
C17C C18C C13C 121.2(4)
C17C C18C H18C 119.4
C13C C18C H18C 119.4
C13D C18D C17D 120.7(4)
C13D C18D H18D 119.7
C17D C18D H18D 119.7
C2A N1A C5A 108.8(3)
C2A N1A H1A 130(3)
C5A N1A H1A 121(3)
C2B N1B C5B 108.6(3)
C2B N1B H1B 127(3)
C5B N1B H1B 123(3)
C2C N1C C5C 109.3(3)
C2C N1C H1C 121(3)
C5C N1C H1C 130(3)
C2D N1D C5D 108.8(3)
C2D N1D H1D 124(3)
C5D N1D H1D 126(3)
C2A N3A C4A 106.3(3)
C2A N3A Cu1 126.5(2)
C4A N3A Cu1 126.4(2)
C2B N3B C4B 106.2(3)
C2B N3B Cu1 125.5(2)
C4B N3B Cu1 128.2(2)
C2C N3C C4C 106.6(3)
C2C N3C Cu2 125.8(2)
C4C N3C Cu2 127.4(2)
C2D N3D C4D 106.6(3)
C2D N3D Cu2 125.8(2)
C4D N3D Cu2 127.3(2)
N3A Cu1 N3B 94.93(11)
N3A Cu1 Cl1 145.50(9)
N3B Cu1 Cl1 95.67(8)
N3A Cu1 Cl2 94.56(8)
N3B Cu1 Cl2 141.48(8)
Cl1 Cu1 Cl2 97.27(4)
N3D Cu2 N3C 95.24(11)
N3D Cu2 Cl3 142.95(9)
N3C Cu2 Cl3 95.79(8)
N3D Cu2 Cl4 96.25(8)
N3C Cu2 Cl4 142.30(9)
Cl3 Cu2 Cl4 96.29(3)
O1 C19 C20 119.6(6)
O1 C19 C21 124.5(6)
C20 C19 C21 115.8(6)
C19 C20 H20A 109.5
C19 C20 H20B 109.5
H20A C20 H20B 109.5
C19 C20 H20C 109.5
H20A C20 H20C 109.5
H20B C20 H20C 109.5
C19 C21 H21A 109.5
C19 C21 H21B 109.5
H21A C21 H21B 109.5
C19 C21 H21C 109.5
H21A C21 H21C 109.5
H21B C21 H21C 109.5
O2 C22 C23 119.5(8)
O2 C22 C24 121.7(7)
C23 C22 C24 118.6(6)
C22 C23 H23A 109.5
C22 C23 H23B 109.5
H23A C23 H23B 109.5
C22 C23 H23C 109.5
H23A C23 H23C 109.5
H23B C23 H23C 109.5
C22 C24 H24A 109.5
C22 C24 H24B 109.5
H24A C24 H24B 109.5
C22 C24 H24C 109.5
H24A C24 H24C 109.5
H24B C24 H24C 109.5

loop_
_geom_bond_atom_site_label_1
_geom_bond_atom_site_label_2
_geom_bond_distance
C2A N3A 1.315(4)
C2A N1A 1.325(4)
C2A H2A 0.9300
C2B N3B 1.318(4)
C2B N1B 1.332(4)
C2B H2B 0.9300
C2C N3C 1.315(4)
C2C N1C 1.318(4)
C2C H2C 0.9300
C2D N3D 1.326(4)
C2D N1D 1.334(4)
C2D H2D 0.9300
C4A C5A 1.367(5)
C4A N3A 1.400(4)
C4A C7A 1.465(5)
C4B C5B 1.358(5)
C4B N3B 1.388(4)
C4B C7B 1.489(4)
C4C C5C 1.373(4)
C4C N3C 1.381(4)
C4C C7C 1.472(4)
C4D C5D 1.373(4)
C4D N3D 1.392(4)
C4D C7D 1.465(5)
C5A N1A 1.374(4)
C5A C13A 1.469(5)
C5B N1B 1.387(4)
C5B C13B 1.474(5)
C5C N1C 1.378(5)
C5C C13C 1.461(5)
C5D N1D 1.378(4)
C5D C13D 1.461(5)
C7A C8A 1.388(5)
C7A C12A 1.398(5)
C7B C12B 1.379(5)
C7B C8B 1.391(5)
C7C C12C 1.396(4)
C7C C8C 1.400(4)
C7D C8D 1.379(5)
C7D C12D 1.387(5)
C8A C9A 1.373(5)
C8A H8A 0.9300
C8B C9B 1.390(5)
C8B H8B 0.9300
C8C C9C 1.385(5)
C8C H8C 0.9300
C8D C9D 1.381(6)
C8D H8D 0.9300
C9A C10A 1.379(5)
C9A H9A 0.9300
C9B C10B 1.369(6)
C9B H9B 0.9300
C9C C10C 1.377(5)
C9C H9C 0.9300
C9D C10D 1.362(8)
C9D H9D 0.9300
C10A C11A 1.391(5)
C10A H10A 0.9300
C10B C11B 1.391(6)
C10B H10B 0.9300
C10C C11C 1.390(5)
C10C H10C 0.9300
C10D C11D 1.374(8)
C10D H10D 0.9300
C11A C12A 1.389(5)
C11A H11A 0.9300
C11B C12B 1.383(5)
C11B H11B 0.9300
C11C C12C 1.394(5)
C11C H11C 0.9300
C11D C12D 1.378(7)
C11D H11D 0.9300
C12A H12A 0.9300
C12B H12B 0.9300
C12C H12C 0.9300
C12D H12D 0.9300
C13A C14A 1.399(5)
C13A C18A 1.400(5)
C13B C18B 1.386(5)
C13B C14B 1.397(4)
C13C C18C 1.392(5)
C13C C14C 1.393(6)
C13D C14D 1.390(5)
C13D C18D 1.391(5)
C14A C15A 1.387(6)
C14A H14A 0.9300
C14B C15B 1.363(5)
C14B H14B 0.9300
C14C C15C 1.400(5)
C14C H14C 0.9300
C14D C15D 1.404(5)
C14D H14D 0.9300
C15A C16A 1.368(7)
C15A H15A 0.9300
C15B C16B 1.389(5)
C15B H15B 0.9300
C15C C16C 1.386(6)
C15C H15C 0.9300
C15D C16D 1.386(6)
C15D H15D 0.9300
C16A C17A 1.364(6)
C16A H16A 0.9300
C16B C17B 1.373(5)
C16B H16B 0.9300
C16C C17C 1.379(7)
C16C H16C 0.9300
C16D C17D 1.366(6)
C16D H16D 0.9300
C17A C18A 1.388(5)
C17A H17A 0.9300
C17B C18B 1.389(5)
C17B H17B 0.9300
C17C C18C 1.393(6)
C17C H17C 0.9300
C17D C18D 1.393(5)
C17D H17D 0.9300
C18A H18A 0.9300
C18B H18B 0.9300
C18C H18C 0.9300
C18D H18D 0.9300
N1A H1A 0.854(18)
N1B H1B 0.853(18)
N1C H1C 0.844(19)
N1D H1D 0.873(18)
N3A Cu1 1.965(3)
N3B Cu1 1.990(3)
N3C Cu2 1.980(3)
N3D Cu2 1.971(3)
Cl1 Cu1 2.2113(10)
Cl2 Cu1 2.2827(10)
Cl3 Cu2 2.2487(9)
Cl4 Cu2 2.2565(9)
C19 O1 1.191(6)
C19 C20 1.483(5)
C19 C21 1.515(9)
C20 H20A 0.9600
C20 H20B 0.9600
C20 H20C 0.9600
C21 H21A 0.9600
C21 H21B 0.9600
C21 H21C 0.9600
C22 O2 1.238(7)
C22 C23 1.487(7)
C22 C24 1.528(10)
C23 H23A 0.9600
C23 H23B 0.9600
C23 H23C 0.9600
C24 H24A 0.9600
C24 H24B 0.9600
C24 H24C 0.9600

loop_
_platon_squeeze_void_nr
_platon_squeeze_void_average_x
_platon_squeeze_void_average_y
_platon_squeeze_void_average_z
_platon_squeeze_void_volume
_platon_squeeze_void_count_electrons
_platon_squeeze_void_content
1 0.250 0.750 0.759 398 54 ' '
2 0.750 0.250 0.240 398 54 ' '
